data_4516958
loop_
_publ_author_name
'Das, Sujoy'
'Rissanen, Kari'
'Sahoo, Prithidipa'

_publ_section_title
;
 Rare Crystal Structure of Open Spirolactam Ring along with the
 Closed-Ring Form of a Rhodamine Derivative: Sensing of Cu<sup>2+</sup>
 Ions from Spinach.
;
_journal_issue 3
_journal_name_full 'ACS omega'
_journal_page_first 5270
_journal_page_last 5274
_journal_paper_doi 10.1021/acsomega.9b00053
_journal_volume 4
_journal_year 2019
_chemical_formula_moiety 'C41 H43 N5 O4'
_chemical_formula_sum 'C41 H43 N5 O4'
_chemical_formula_weight 669.80
_space_group_crystal_system triclinic
_space_group_IT_number 2
_space_group_name_Hall '-P 1'
_space_group_name_H-M_alt 'P -1'
_atom_sites_solution_hydrogens geom
_atom_sites_solution_primary direct
_audit_creation_date 2018-08-09
_audit_creation_method
;
Olex2 1.2
(compiled 2018.05.29 svn.r3508 for OlexSys, GUI svn.r5506)
;
_cell_angle_alpha 69.231(13)
_cell_angle_beta 71.022(11)
_cell_angle_gamma 73.095(11)
_cell_formula_units_Z 2
_cell_length_a 11.256(3)
_cell_length_b 11.921(3)
_cell_length_c 15.208(4)
_cell_measurement_reflns_used 9248
_cell_measurement_temperature 296(2)
_cell_measurement_theta_max 28.81
_cell_measurement_theta_min 2.24
_cell_volume 1768.4(8)
_computing_data_collection 'Bruker APEX2'
_computing_data_reduction 'Bruker SAINT'
_computing_molecular_graphics 'Olex2 (Dolomanov et al., 2009)'
_computing_publication_material 'Olex2 (Dolomanov et al., 2009)'
_computing_structure_refinement 'ShelXL (Sheldrick, 2015)'
_computing_structure_solution 'ShelXS (Sheldrick, 2008)'
_diffrn_ambient_temperature 296.15
_diffrn_measured_fraction_theta_full 0.967
_diffrn_measured_fraction_theta_max 0.967
_diffrn_measurement_device_type 'Bruker APEX-II CCD'
_diffrn_measurement_method '\f and \w scans'
_diffrn_radiation_type MoK\a
_diffrn_radiation_wavelength 0.71073
_diffrn_reflns_av_R_equivalents 0.1078
_diffrn_reflns_av_unetI/netI 0.0725
_diffrn_reflns_Laue_measured_fraction_full 0.967
_diffrn_reflns_Laue_measured_fraction_max 0.967
_diffrn_reflns_limit_h_max 12
_diffrn_reflns_limit_h_min -12
_diffrn_reflns_limit_k_max 13
_diffrn_reflns_limit_k_min -13
_diffrn_reflns_limit_l_max 16
_diffrn_reflns_limit_l_min -16
_diffrn_reflns_number 28170
_diffrn_reflns_point_group_measured_fraction_full 0.967
_diffrn_reflns_point_group_measured_fraction_max 0.967
_diffrn_reflns_theta_full 23.099
_diffrn_reflns_theta_max 23.099
_diffrn_reflns_theta_min 1.478
_exptl_absorpt_coefficient_mu 0.082
_exptl_absorpt_correction_T_max 0.990
_exptl_absorpt_correction_T_min 0.988
_exptl_absorpt_correction_type multi-scan
_exptl_absorpt_process_details 'SADABS 2014/5'
_exptl_crystal_colour clear
_exptl_crystal_density_diffrn 1.258
_exptl_crystal_description cubic
_exptl_crystal_F_000 712
_exptl_crystal_size_max 0.2
_exptl_crystal_size_mid 0.12
_exptl_crystal_size_min 0.12
_refine_diff_density_max 0.617
_refine_diff_density_min -0.538
_refine_diff_density_rms 0.145
_refine_ls_extinction_coef 0.083(12)
_refine_ls_extinction_expression Fc^*^=kFc[1+0.001xFc^2^\l^3^/sin(2\q)]^-1/4^
_refine_ls_extinction_method 'SHELXL-2017/1 (Sheldrick 2017)'
_refine_ls_goodness_of_fit_ref 1.148
_refine_ls_hydrogen_treatment constr
_refine_ls_matrix_type full
_refine_ls_number_parameters 443
_refine_ls_number_reflns 4464
_refine_ls_number_restraints 6
_refine_ls_restrained_S_all 1.150
_refine_ls_R_factor_all 0.1571
_refine_ls_R_factor_gt 0.1276
_refine_ls_shift/su_max 0.000
_refine_ls_shift/su_mean 0.000
_refine_ls_structure_factor_coef Fsqd
_refine_ls_weighting_details 'w=1/[\s^2^(Fo^2^)+(0.1845P)^2^+4.2605P] where P=(Fo^2^+2Fc^2^)/3'
_refine_ls_weighting_scheme calc
_refine_ls_wR_factor_gt 0.3169
_refine_ls_wR_factor_ref 0.3579
_reflns_Friedel_coverage 0.000
_reflns_number_gt 3225
_reflns_number_total 4987
_reflns_threshold_expression 'I > 2\s(I)'
_cod_data_source_file ao9b00053_si_001.cif
_cod_data_source_block QRA_closed
_cod_database_code 4516958
_shelx_shelxl_version_number 2017/1
_shelx_space_group_comment
;
The symmetry employed for this shelxl refinement is uniquely defined
by the following loop, which should always be used as a source of
symmetry information in preference to the above space-group names.
They are only intended as comments.
;
_shelx_estimated_absorpt_t_max 0.990
_shelx_estimated_absorpt_t_min 0.984
_olex2_refinement_description
;
1. Fixed Uiso
 At 1.2 times of:
  All C(H) groups, All C(H,H) groups, All C(H,H,H,H) groups, All N(H) groups
 At 1.5 times of:
  All C(H,H,H) groups
2. Restrained distances
 N44-C2
 1.45 with sigma of 0.02
 N44-C45
 1.45 with sigma of 0.02
 C43-C1
 1.54 with sigma of 0.02
 C43-C65
 1.54 with sigma of 0.02
 C2-C1AA
 1.54 with sigma of 0.02
 C45-C48
 1.54 with sigma of 0.02
3. Uiso/Uaniso restraints and constraints
Uanis(C18) = Uanis(N5)
Uanis(C1) = Uanis(C65)
Uanis(C34) = Uanis(C47)
4. Others
 Fixed Sof: H43A(0.6) H43B(0.6) H43C(0.4) H43D(0.4) C65(0.6) H65A(0.6)
 H65B(0.6) H65C(0.6) C1(0.4) H1A(0.4) H1B(0.4) H1C(0.4)
5.a Secondary CH2 refined with riding coordinates:
 C19(H19A,H19B), C21(H21A,H21B), C23(H23A,H23B), C39(H39A,H39B), C43(H43A,
 H43B), C43(H43C,H43D), C45(H45A,H45B), C2(H2A,H2B)
5.b Me refined with riding coordinates:
 C41(H41A,H41B,H41C), C48(H48A,H48B,H48C), C65(H65A,H65B,H65C), C1(H1A,H1B,
 H1C), C1AA(H1AA,H1AB,H1AC)
5.c Aromatic/amide H refined with riding coordinates:
 N5(H5), C11(H11), C14(H14), C24(H24), C25(H25), C27(H27), C28(H28), C29(H29),
 C30(H30), C31(H31), C32(H32), C34(H34), C36(H36), C37(H37), C38(H38), C42(H42),
  C47(H47)
;
_olex2_submission_special_instructions 'No special instructions were received'

loop_
_space_group_symop_operation_xyz
'x, y, z'
'-x, -y, -z'

loop_
_atom_site_label
_atom_site_type_symbol
_atom_site_fract_x
_atom_site_fract_y
_atom_site_fract_z
_atom_site_U_iso_or_equiv
_atom_site_adp_type
_atom_site_occupancy
_atom_site_site_symmetry_order
_atom_site_calc_flag
_atom_site_refinement_flags_posn
_atom_site_refinement_flags_occupancy
_atom_site_disorder_assembly
_atom_site_disorder_group
O1 O 0.8537(5) 0.1027(4) 0.0207(3) 0.0680(15) Uani 1 1 d . . . .
O2 O 0.9380(4) 0.1428(4) -0.4612(3) 0.0513(12) Uani 1 1 d . . . .
O3 O 0.9611(5) 0.5048(4) -0.3713(3) 0.0621(14) Uani 1 1 d . . . .
O0AA O 1.2116(4) 0.2157(5) -0.4391(4) 0.0721(16) Uani 1 1 d . . . .
N5 N 1.0352(5) 0.1597(5) -0.3247(4) 0.0476(11) Uani 1 1 d . . . .
H5 H 0.963420 0.139443 -0.314234 0.057 Uiso 1 1 calc R . . .
C6 C 0.7752(6) 0.2051(5) -0.1248(4) 0.0419(15) Uani 1 1 d . . . .
N7 N 0.9162(5) 0.3547(4) -0.2260(3) 0.0414(13) Uani 1 1 d . . . .
N8 N 0.9016(7) 0.3097(6) 0.2151(4) 0.076(2) Uani 1 1 d . . . .
C9 C 0.8359(5) 0.3215(5) -0.0466(4) 0.0363(14) Uani 1 1 d . . . .
C10 C 0.8292(6) 0.2293(6) -0.4528(4) 0.0435(16) Uani 1 1 d . . . .
C11 C 0.8424(6) 0.4245(5) -0.0301(4) 0.0401(15) Uani 1 1 d . . . .
H11 H 0.831378 0.498659 -0.077955 0.048 Uiso 1 1 calc R . . .
C12 C 0.8812(6) 0.3128(6) 0.1286(4) 0.0498(17) Uani 1 1 d . . . .
C13 C 0.8020(7) 0.1014(6) -0.0501(4) 0.0552(18) Uani 1 1 d . . . .
C14 C 0.8646(6) 0.4239(6) 0.0539(4) 0.0474(16) Uani 1 1 d . . . .
H14 H 0.868659 0.496539 0.061596 0.057 Uiso 1 1 calc R . . .
C15 C 0.8552(6) 0.2129(5) 0.0262(4) 0.0462(16) Uani 1 1 d . . . .
N16 N 0.7232(5) 0.0708(6) -0.4324(5) 0.0691(18) Uani 1 1 d . . . .
C17 C 0.7153(6) 0.1880(7) -0.4356(4) 0.0513(18) Uani 1 1 d . . . .
C18 C 1.1083(6) 0.1875(6) -0.4166(5) 0.0476(11) Uani 1 1 d . . . .
C19 C 1.0592(6) 0.1792(7) -0.4942(5) 0.0523(17) Uani 1 1 d . . . .
H19A H 1.052068 0.258434 -0.542493 0.063 Uiso 1 1 calc R . . .
H19B H 1.121883 0.121152 -0.525930 0.063 Uiso 1 1 calc R . . .
C20 C 0.8059(6) 0.3252(5) -0.1379(4) 0.0399(15) Uani 1 1 d . . . .
C21 C 1.0725(6) 0.1623(6) -0.2428(4) 0.0498(17) Uani 1 1 d . . . .
H21A H 1.163311 0.127865 -0.250055 0.060 Uiso 1 1 calc R . . .
H21B H 1.026579 0.110831 -0.183807 0.060 Uiso 1 1 calc R . . .
C22 C 0.7038(6) 0.4322(5) -0.1677(4) 0.0410(15) Uani 1 1 d . . . .
C23 C 1.0467(6) 0.2879(6) -0.2321(5) 0.0502(17) Uani 1 1 d . . . .
H23A H 1.070076 0.280846 -0.174093 0.060 Uiso 1 1 calc R . . .
H23B H 1.102255 0.335440 -0.287061 0.060 Uiso 1 1 calc R . . .
C24 C 0.8797(7) 0.2088(6) 0.1117(4) 0.0556(18) Uani 1 1 d . . . .
H24 H 0.895060 0.133794 0.157780 0.067 Uiso 1 1 calc R . . .
C25 C 0.8246(7) 0.3466(6) -0.4598(4) 0.0539(18) Uani 1 1 d . . . .
H25 H 0.899518 0.374082 -0.472760 0.065 Uiso 1 1 calc R . . .
C26 C 0.8870(6) 0.4603(6) -0.2955(4) 0.0456(16) Uani 1 1 d . . . .
C27 C 0.5773(7) 0.4591(7) -0.1168(5) 0.0556(18) Uani 1 1 d . . . .
H27 H 0.545681 0.408415 -0.055740 0.067 Uiso 1 1 calc R . . .
C28 C 0.7061(10) 0.4255(7) -0.4473(5) 0.074(2) Uani 1 1 d . . . .
H28 H 0.702726 0.506531 -0.452732 0.088 Uiso 1 1 calc R . . .
C29 C 0.7840(8) -0.0114(6) -0.0401(5) 0.067(2) Uani 1 1 d . . . .
H29 H 0.807858 -0.078428 0.009860 0.080 Uiso 1 1 calc R . . .
C30 C 0.7226(7) 0.1903(6) -0.1903(4) 0.0536(18) Uani 1 1 d . . . .
H30 H 0.701777 0.257594 -0.241114 0.064 Uiso 1 1 calc R . . .
C31 C 0.7011(8) 0.0801(7) -0.1816(5) 0.071(2) Uani 1 1 d . . . .
H31 H 0.666642 0.073547 -0.227071 0.085 Uiso 1 1 calc R . . .
C32 C 0.5952(8) 0.3876(9) -0.4275(5) 0.079(3) Uani 1 1 d . . . .
H32 H 0.517266 0.441706 -0.416815 0.095 Uiso 1 1 calc R . . .
C33 C 0.7301(9) -0.0257(7) -0.1047(5) 0.076(2) Uani 1 1 d . . . .
C34 C 0.4852(8) 0.2265(12) -0.4081(9) 0.111(3) Uani 1 1 d . . . .
H34 H 0.405355 0.278433 -0.399932 0.133 Uiso 1 1 calc R . . .
C35 C 0.7501(6) 0.5091(5) -0.2585(4) 0.0419(16) Uani 1 1 d . . . .
C36 C 0.5484(8) 0.6392(7) -0.2521(6) 0.068(2) Uani 1 1 d . . . .
H36 H 0.494123 0.708783 -0.279958 0.082 Uiso 1 1 calc R . . .
C37 C 0.6733(8) 0.6130(6) -0.3018(5) 0.0589(19) Uani 1 1 d . . . .
H37 H 0.705148 0.663686 -0.362724 0.071 Uiso 1 1 calc R . . .
C38 C 0.5003(7) 0.5633(8) -0.1598(6) 0.068(2) Uani 1 1 d . . . .
H38 H 0.415146 0.583866 -0.127290 0.082 Uiso 1 1 calc R . . .
C39 C 0.8853(8) 0.4189(8) 0.2397(5) 0.074(2) Uani 1 1 d . . . .
H39A H 0.916853 0.481075 0.181544 0.089 Uiso 1 1 calc R . . .
H39B H 0.936268 0.402778 0.284980 0.089 Uiso 1 1 calc R . . .
C40 C 0.5971(7) 0.2695(8) -0.4229(5) 0.068(2) Uani 1 1 d . . . .
C41 C 0.7474(10) 0.4673(9) 0.2843(6) 0.093(3) Uani 1 1 d . . . .
H41A H 0.741732 0.540666 0.299441 0.139 Uiso 1 1 calc R . . .
H41B H 0.696682 0.485245 0.239239 0.139 Uiso 1 1 calc R . . .
H41C H 0.716099 0.406938 0.342687 0.139 Uiso 1 1 calc R . . .
C42 C 0.6149(9) 0.0369(10) -0.4184(8) 0.103(3) Uani 1 1 d . . . .
H42 H 0.619805 -0.043056 -0.416686 0.123 Uiso 1 1 calc R . . .
C43 C 0.9094(11) 0.1942(10) 0.2940(6) 0.100(3) Uani 1 1 d D . . .
H43A H 0.866795 0.209038 0.356607 0.119 Uiso 0.6 1 calc R P A 1
H43B H 0.869430 0.137510 0.286195 0.119 Uiso 0.6 1 calc R P A 1
H43C H 0.930573 0.207951 0.345795 0.119 Uiso 0.4 1 calc R P B 2
H43D H 0.979442 0.134181 0.269615 0.119 Uiso 0.4 1 calc R P B 2
N44 N 0.7118(9) -0.1386(6) -0.0949(6) 0.104(3) Uani 1 1 d D . . .
C45 C 0.6503(13) -0.1524(9) -0.1612(9) 0.124(4) Uani 1 1 d D . C 1
H45A H 0.674456 -0.237210 -0.161759 0.149 Uiso 1 1 calc R . C 1
H45B H 0.683533 -0.103006 -0.226276 0.149 Uiso 1 1 calc R . C 1
C47 C 0.4948(8) 0.1120(11) -0.4061(8) 0.111(3) Uani 1 1 d . . . .
H47 H 0.422052 0.082843 -0.396503 0.133 Uiso 1 1 calc R . . .
C48 C 0.5045(14) -0.1161(13) -0.1357(13) 0.164(6) Uani 1 1 d D . C 1
H48A H 0.472239 -0.127857 -0.182331 0.246 Uiso 1 1 calc R . C 1
H48B H 0.470225 -0.166021 -0.072110 0.246 Uiso 1 1 calc R . C 1
H48C H 0.479318 -0.031586 -0.136738 0.246 Uiso 1 1 calc R . C 1
C65 C 1.0462(16) 0.1449(15) 0.2866(12) 0.113(5) Uani 0.6 1 d D P D 1
H65A H 1.057485 0.068940 0.336565 0.170 Uiso 0.6 1 calc R P D 1
H65B H 1.086841 0.131161 0.224155 0.170 Uiso 0.6 1 calc R P D 1
H65C H 1.084221 0.202268 0.294154 0.170 Uiso 0.6 1 calc R P D 1
C1 C 0.788(2) 0.139(2) 0.3372(16) 0.113(5) Uani 0.4 1 d D P D 2
H1A H 0.803019 0.064857 0.387744 0.170 Uiso 0.4 1 calc R P D 2
H1B H 0.718454 0.196664 0.363718 0.170 Uiso 0.4 1 calc R P D 2
H1C H 0.767451 0.122701 0.287338 0.170 Uiso 0.4 1 calc R P D 2
C1AA C 0.6334(13) -0.2370(12) 0.0826(10) 0.149(5) Uani 1 1 d D . E 1
H1AA H 0.653705 -0.308437 0.134160 0.223 Uiso 1 1 calc R . E 1
H1AB H 0.632005 -0.165168 0.098003 0.223 Uiso 1 1 calc R . E 1
H1AC H 0.550822 -0.233232 0.074950 0.223 Uiso 1 1 calc R . E 1
C2 C 0.7338(12) -0.2438(8) -0.0110(8) 0.113(4) Uani 1 1 d D . E 1
H2A H 0.817079 -0.249868 -0.001875 0.136 Uiso 1 1 calc R . E 1
H2B H 0.735980 -0.317861 -0.024905 0.136 Uiso 1 1 calc R . E 1

loop_
_atom_site_aniso_label
_atom_site_aniso_U_11
_atom_site_aniso_U_22
_atom_site_aniso_U_33
_atom_site_aniso_U_23
_atom_site_aniso_U_13
_atom_site_aniso_U_12
O1 0.125(5) 0.035(3) 0.052(3) 0.000(2) -0.044(3) -0.019(3)
O2 0.034(3) 0.061(3) 0.061(3) -0.022(2) -0.012(2) -0.008(2)
O3 0.068(3) 0.076(3) 0.033(3) 0.002(2) 0.001(2) -0.036(3)
O0AA 0.036(3) 0.113(4) 0.072(3) -0.024(3) -0.008(2) -0.029(3)
N5 0.033(2) 0.058(3) 0.052(2) -0.017(2) -0.0081(18) -0.012(2)
C6 0.056(4) 0.043(4) 0.034(3) -0.010(3) -0.005(3) -0.027(3)
N7 0.047(3) 0.045(3) 0.033(3) -0.008(2) -0.006(2) -0.020(3)
N8 0.110(5) 0.081(5) 0.051(4) -0.016(3) -0.042(4) -0.019(4)
C9 0.045(4) 0.037(3) 0.028(3) -0.007(3) -0.004(3) -0.017(3)
C10 0.036(4) 0.056(4) 0.035(3) -0.013(3) -0.011(3) 0.000(3)
C11 0.046(4) 0.041(4) 0.035(3) -0.009(3) -0.007(3) -0.016(3)
C12 0.052(4) 0.061(4) 0.038(3) -0.014(3) -0.012(3) -0.012(3)
C13 0.087(5) 0.046(4) 0.035(3) -0.008(3) -0.010(3) -0.027(4)
C14 0.055(4) 0.051(4) 0.044(4) -0.015(3) -0.009(3) -0.023(3)
C15 0.062(4) 0.037(4) 0.044(4) -0.011(3) -0.017(3) -0.013(3)
N16 0.043(4) 0.087(5) 0.092(5) -0.039(4) -0.018(3) -0.016(3)
C17 0.038(4) 0.069(5) 0.047(4) -0.021(3) -0.013(3) -0.002(4)
C18 0.033(2) 0.058(3) 0.052(2) -0.017(2) -0.0081(18) -0.012(2)
C19 0.034(4) 0.074(5) 0.052(4) -0.027(3) -0.005(3) -0.009(3)
C20 0.052(4) 0.043(4) 0.028(3) -0.007(3) -0.005(3) -0.024(3)
C21 0.053(4) 0.054(4) 0.043(4) -0.010(3) -0.022(3) -0.004(3)
C22 0.049(4) 0.044(4) 0.037(3) -0.013(3) -0.008(3) -0.022(3)
C23 0.053(4) 0.061(4) 0.044(4) -0.015(3) -0.014(3) -0.019(3)
C24 0.083(5) 0.043(4) 0.043(4) -0.002(3) -0.030(4) -0.012(3)
C25 0.059(5) 0.061(5) 0.041(4) -0.013(3) -0.017(3) -0.008(4)
C26 0.055(4) 0.053(4) 0.037(4) -0.013(3) -0.010(3) -0.026(3)
C27 0.052(5) 0.070(5) 0.050(4) -0.021(4) -0.006(4) -0.025(4)
C28 0.102(7) 0.061(5) 0.049(4) -0.017(4) -0.030(4) 0.011(5)
C29 0.111(7) 0.038(4) 0.055(4) -0.008(3) -0.023(4) -0.025(4)
C30 0.077(5) 0.049(4) 0.045(4) -0.014(3) -0.009(3) -0.034(4)
C31 0.098(6) 0.077(5) 0.056(4) -0.026(4) -0.012(4) -0.044(5)
C32 0.055(5) 0.103(8) 0.062(5) -0.032(5) -0.025(4) 0.033(5)
C33 0.122(7) 0.062(5) 0.060(5) -0.025(4) -0.008(5) -0.050(5)
C34 0.037(3) 0.155(8) 0.147(6) -0.055(7) -0.026(4) -0.009(5)
C35 0.055(4) 0.038(4) 0.037(3) -0.005(3) -0.014(3) -0.019(3)
C36 0.068(6) 0.064(5) 0.079(5) -0.020(4) -0.036(5) -0.001(4)
C37 0.076(6) 0.052(4) 0.052(4) -0.008(3) -0.023(4) -0.020(4)
C38 0.050(5) 0.087(6) 0.077(5) -0.041(5) -0.008(4) -0.014(4)
C39 0.097(7) 0.100(6) 0.051(4) -0.023(4) -0.027(4) -0.045(5)
C40 0.051(5) 0.087(6) 0.062(5) -0.028(4) -0.021(4) 0.008(4)
C41 0.111(8) 0.106(7) 0.070(5) -0.035(5) -0.010(5) -0.037(6)
C42 0.070(6) 0.117(8) 0.146(9) -0.050(7) -0.028(6) -0.038(6)
C43 0.134(9) 0.109(8) 0.063(5) -0.019(5) -0.048(6) -0.016(6)
N44 0.169(8) 0.064(5) 0.105(6) -0.028(4) -0.039(5) -0.053(5)
C45 0.188(13) 0.083(7) 0.145(10) -0.055(7) -0.052(9) -0.049(8)
C47 0.037(3) 0.155(8) 0.147(6) -0.055(7) -0.026(4) -0.009(5)
C48 0.160(14) 0.133(11) 0.239(18) -0.081(11) -0.056(13) -0.047(10)
C65 0.170(16) 0.089(10) 0.081(9) -0.025(7) -0.056(10) 0.003(10)
C1 0.170(16) 0.089(10) 0.081(9) -0.025(7) -0.056(10) 0.003(10)
C1AA 0.165(13) 0.112(10) 0.150(12) 0.000(8) -0.015(10) -0.074(9)
C2 0.171(11) 0.049(5) 0.123(9) -0.023(6) -0.040(8) -0.025(6)

loop_
_atom_type_symbol
_atom_type_description
_atom_type_scat_dispersion_real
_atom_type_scat_dispersion_imag
_atom_type_scat_source
C C 0.0033 0.0016 'International Tables Vol C Tables 4.2.6.8 and 6.1.1.4'
H H 0.0000 0.0000 'International Tables Vol C Tables 4.2.6.8 and 6.1.1.4'
N N 0.0061 0.0033 'International Tables Vol C Tables 4.2.6.8 and 6.1.1.4'
O O 0.0106 0.0060 'International Tables Vol C Tables 4.2.6.8 and 6.1.1.4'

loop_
_geom_angle_atom_site_label_1
_geom_angle_atom_site_label_2
_geom_angle_atom_site_label_3
_geom_angle
C15 O1 C13 117.6(5)
C10 O2 C19 119.1(5)
C18 N5 C21 122.9(5)
C13 C6 C20 122.6(5)
C13 C6 C30 116.0(5)
C30 C6 C20 121.4(5)
C23 N7 C20 123.9(5)
C26 N7 C20 114.6(5)
C26 N7 C23 121.0(5)
C12 N8 C39 121.6(6)
C12 N8 C43 120.0(6)
C39 N8 C43 116.7(6)
C11 C9 C15 116.2(5)
C11 C9 C20 122.1(5)
C15 C9 C20 121.6(5)
O2 C10 C17 114.7(6)
C25 C10 O2 124.7(6)
C25 C10 C17 120.6(6)
C9 C11 C14 123.1(5)
N8 C12 C14 121.4(6)
C24 C12 N8 121.2(6)
C24 C12 C14 117.3(5)
O1 C13 C6 122.3(5)
C29 C13 O1 113.6(6)
C29 C13 C6 124.1(6)
C11 C14 C12 120.2(6)
O1 C15 C9 123.6(5)
O1 C15 C24 114.2(5)
C9 C15 C24 122.2(5)
C42 N16 C17 117.4(7)
N16 C17 C10 119.4(6)
N16 C17 C40 121.5(7)
C40 C17 C10 119.2(7)
O0AA C18 N5 123.9(6)
O0AA C18 C19 118.7(6)
N5 C18 C19 117.4(5)
O2 C19 C18 115.2(5)
C6 C20 N7 111.0(4)
C6 C20 C9 109.4(4)
C9 C20 N7 111.2(4)
C22 C20 C6 112.9(5)
C22 C20 N7 99.5(4)
C22 C20 C9 112.6(5)
N5 C21 C23 113.8(5)
C27 C22 C20 128.1(5)
C27 C22 C35 120.7(6)
C35 C22 C20 111.2(5)
N7 C23 C21 115.7(5)
C12 C24 C15 120.9(6)
C10 C25 C28 119.0(7)
O3 C26 N7 126.4(6)
O3 C26 C35 128.3(6)
N7 C26 C35 105.3(5)
C38 C27 C22 117.5(7)
C32 C28 C25 121.8(8)
C13 C29 C33 119.8(6)
C31 C30 C6 121.6(6)
C30 C31 C33 121.6(6)
C28 C32 C40 120.6(7)
C29 C33 C31 116.8(6)
N44 C33 C29 120.1(7)
N44 C33 C31 123.1(7)
C47 C34 C40 119.8(9)
C22 C35 C26 109.5(5)
C37 C35 C22 121.9(6)
C37 C35 C26 128.7(6)
C37 C36 C38 121.3(7)
C36 C37 C35 117.6(7)
C27 C38 C36 121.0(7)
N8 C39 C41 112.8(7)
C17 C40 C34 117.9(9)
C32 C40 C17 118.8(7)
C32 C40 C34 123.2(8)
N16 C42 C47 124.6(10)
N8 C43 C1 115.9(12)
C65 C43 N8 105.6(10)
C33 N44 C45 119.9(8)
C33 N44 C2 121.7(7)
C2 N44 C45 117.8(7)
N44 C45 C48 114.8(10)
C34 C47 C42 118.8(9)
N44 C2 C1AA 113.9(9)

loop_
_geom_bond_atom_site_label_1
_geom_bond_atom_site_label_2
_geom_bond_distance
O1 C13 1.386(7)
O1 C15 1.352(7)
O2 C10 1.355(7)
O2 C19 1.430(7)
O3 C26 1.226(7)
O0AA C18 1.212(7)
N5 C18 1.350(8)
N5 C21 1.450(7)
C6 C13 1.386(9)
C6 C20 1.500(8)
C6 C30 1.393(8)
N7 C20 1.517(7)
N7 C23 1.443(8)
N7 C26 1.361(8)
N8 C12 1.393(8)
N8 C39 1.424(10)
N8 C43 1.474(11)
C9 C11 1.363(8)
C9 C15 1.387(8)
C9 C20 1.515(7)
C10 C17 1.418(9)
C10 C25 1.351(9)
C11 C14 1.377(8)
C12 C14 1.416(9)
C12 C24 1.359(9)
C13 C29 1.365(9)
C15 C24 1.396(8)
N16 C17 1.358(9)
N16 C42 1.324(10)
C17 C40 1.402(10)
C18 C19 1.499(9)
C20 C22 1.493(9)
C21 C23 1.496(9)
C22 C27 1.388(9)
C22 C35 1.390(8)
C25 C28 1.390(10)
C26 C35 1.475(9)
C27 C38 1.374(10)
C28 C32 1.356(12)
C29 C33 1.390(10)
C30 C31 1.358(9)
C31 C33 1.424(11)
C32 C40 1.379(12)
C33 N44 1.369(9)
C34 C40 1.416(12)
C34 C47 1.327(14)
C35 C37 1.372(9)
C36 C37 1.366(10)
C36 C38 1.405(11)
C39 C41 1.508(12)
C42 C47 1.384(13)
C43 C65 1.462(15)
C43 C1 1.531(18)
N44 C45 1.469(11)
N44 C2 1.468(10)
C45 C48 1.524(13)
C1AA C2 1.513(13)
